data_2217328
loop_
_publ_author_name
'Yamin, Bohari M.'
'Arif, M. Asyikin M.'

_publ_section_title
;
 <i>N</i>-(Biphenyl-4-carbonyl)-<i>N</i>'-(4-chlorophenyl)thiourea
;
_journal_coeditor_code SU2027
_journal_issue 1
_journal_name_full 'Acta Crystallographica Section E'
_journal_page_first o104
_journal_page_last o104
_journal_paper_doi 10.1107/S1600536807062265
_journal_volume 64
_journal_year 2008
_chemical_formula_iupac 'C20 H15 Cl N2 O S'
_chemical_formula_moiety 'C20 H15 Cl N2 O S'
_chemical_formula_sum 'C20 H15 Cl N2 O S'
_chemical_formula_weight 366.85
_chemical_melting_point 438.1(10)
_chemical_name_systematic
;
<i>N</i>-(Biphenyl-4-carbonyl)-<i>N</i>'-(4-chlorophenyl)thiourea
;
_space_group_IT_number 13
_symmetry_cell_setting monoclinic
_symmetry_space_group_name_Hall '-P 2yc'
_symmetry_space_group_name_H-M 'P 1 2/c 1'
_atom_sites_solution_hydrogens geom
_atom_sites_solution_primary direct
_atom_sites_solution_secondary difmap
_audit_creation_method SHELXL-97
_cell_angle_alpha 90.00
_cell_angle_beta 94.780(8)
_cell_angle_gamma 90.00
_cell_formula_units_Z 4
_cell_length_a 16.039(7)
_cell_length_b 6.087(3)
_cell_length_c 18.096(8)
_cell_measurement_reflns_used 1713
_cell_measurement_temperature 298(2)
_cell_measurement_theta_max 26.0
_cell_measurement_theta_min 2.2
_cell_volume 1760.6(14)
_computing_cell_refinement 'SAINT (Bruker, 2000)'
_computing_data_collection 'SMART (Bruker, 2000)'
_computing_data_reduction SAINT
_computing_molecular_graphics 'SHELXTL (Sheldrick, 1997b)'
_computing_publication_material
;
SHELXTL, PARST (Nardelli, 1995) and PLATON (Spek, 2003)
;
_computing_structure_refinement 'SHELXL97 (Sheldrick, 1997a)'
_computing_structure_solution 'SHELXS97 (Sheldrick, 1997a)'
_diffrn_ambient_temperature 298(2)
_diffrn_measured_fraction_theta_full 0.99
_diffrn_measured_fraction_theta_max 0.99
_diffrn_measurement_device_type
;
Bruker SMART APEX CCD area-detector diffractometer
;
_diffrn_measurement_method '\w scan'
_diffrn_radiation_monochromator graphite
_diffrn_radiation_source 'fine-focus sealed tube'
_diffrn_radiation_type MoK\a
_diffrn_radiation_wavelength 0.71073
_diffrn_reflns_av_R_equivalents 0.0371
_diffrn_reflns_av_sigmaI/netI 0.0444
_diffrn_reflns_limit_h_max 18
_diffrn_reflns_limit_h_min -19
_diffrn_reflns_limit_k_max 7
_diffrn_reflns_limit_k_min -7
_diffrn_reflns_limit_l_max 12
_diffrn_reflns_limit_l_min -22
_diffrn_reflns_number 9371
_diffrn_reflns_theta_full 26.0
_diffrn_reflns_theta_max 26.0
_diffrn_reflns_theta_min 2.2
_diffrn_standards_decay_% 0
_diffrn_standards_number 0
_exptl_absorpt_coefficient_mu 0.346
_exptl_absorpt_correction_T_max 0.966
_exptl_absorpt_correction_T_min 0.848
_exptl_absorpt_correction_type multi-scan
_exptl_absorpt_process_details '(SADABS; Bruker, 2000)'
_exptl_crystal_colour Colourless
_exptl_crystal_density_diffrn 1.384
_exptl_crystal_density_method 'not measured'
_exptl_crystal_description Block
_exptl_crystal_F_000 760
_exptl_crystal_size_max 0.49
_exptl_crystal_size_mid 0.46
_exptl_crystal_size_min 0.10
_refine_diff_density_max 0.28
_refine_diff_density_min -0.22
_refine_ls_extinction_method none
_refine_ls_goodness_of_fit_ref 1.02
_refine_ls_hydrogen_treatment constr
_refine_ls_matrix_type full
_refine_ls_number_parameters 226
_refine_ls_number_reflns 3475
_refine_ls_number_restraints 0
_refine_ls_restrained_S_all 1.02
_refine_ls_R_factor_all 0.085
_refine_ls_R_factor_gt 0.049
_refine_ls_shift/su_max <0.001
_refine_ls_shift/su_mean <0.001
_refine_ls_structure_factor_coef Fsqd
_refine_ls_weighting_details 'calc w=1/[\s^2^(Fo^2^)+(0.0596P)^2^+0.0946P] where P=(Fo^2^+2Fc^2^)/3'
_refine_ls_weighting_scheme calc
_refine_ls_wR_factor_gt 0.108
_refine_ls_wR_factor_ref 0.122
_reflns_number_gt 2278
_reflns_number_total 3475
_reflns_threshold_expression I>2\s(I)
_cod_data_source_file su2027.cif
_cod_data_source_block I
_cod_depositor_comments
;
The following automatic conversions were performed:
'_symmetry_cell_setting' value 'Monoclinic' changed to 'monoclinic'
according to '/home/saulius/struct/CIF-dictionaries/cif_core.dic'
dictionary named 'cif_core.dic' version 2.4.1 from 2010-06-29.

Automatic conversion script
Id: cif_fix_enum 1527 2010-12-29 10:47:43Z saulius 

The following automatic conversions were performed:

'_chemical_melting_point' value '164-166\%C' was changed to
'438.1(10)' - it was converted from degrees Celsius(C) to Kelvins(K),
the average value was taken and precision was estimated.

Automatic conversion script
Id: cif_fix_values 1646 2011-03-28 12:23:43Z adriana 

The following automatic conversions were performed:

'_chemical_melting_point' value '164-166\%C' was changed to
'438.1(10)' - it was converted from degrees Celsius(C) to Kelvins(K),
the average value was taken and precision was
estimated.

'_symmetry_cell_setting' value 'Monoclinic' changed to
'monoclinic' according to
/home/saulius/struct/CIF-dictionaries/cif_core.dic dictionary named
'cif_core.dic' version 2.4.1 from 2010-06-29.

Automatic conversion script
Id: cif_fix_values 1715 2011-07-08 13:25:40Z adriana 
;
_cod_original_cell_volume 1760.5(14)
_cod_original_sg_symbol_H-M 'P 2/c'
_cod_database_code 2217328
_cod_database_fobs_code 2217328

loop_
_symmetry_equiv_pos_as_xyz
'x, y, z'
'-x, y, -z+1/2'
'-x, -y, -z'
'x, -y, z-1/2'

loop_
_atom_site_type_symbol
_atom_site_label
_atom_site_fract_x
_atom_site_fract_y
_atom_site_fract_z
_atom_site_U_iso_or_equiv
_atom_site_adp_type
_atom_site_calc_flag
_atom_site_refinement_flags
_atom_site_occupancy
Cl Cl1 1.37861(5) 0.39472(17) 0.18867(5) 0.1065(4) Uani d . 1
S S1 1.08379(4) 0.38002(11) 0.42312(3) 0.0553(2) Uani d . 1
O O1 0.95079(10) 0.9893(3) 0.32501(9) 0.0591(5) Uani d . 1
N N1 0.97515(11) 0.7034(3) 0.40513(10) 0.0483(5) Uani d . 1
H H1 0.9564 0.6440 0.4435 0.058 Uiso calc R 1
N N2 1.07779(10) 0.7027(3) 0.32382(10) 0.0487(5) Uani d . 1
H H2 1.0537 0.8194 0.3057 0.058 Uiso calc R 1
C C1 0.79626(14) 0.7695(4) 0.42417(12) 0.0505(6) Uani d . 1
H H1A 0.8026 0.6333 0.4020 0.061 Uiso calc R 1
C C2 0.72746(13) 0.8084(4) 0.46287(13) 0.0504(6) Uani d . 1
H H2A 0.6872 0.6993 0.4656 0.060 Uiso calc R 1
C C3 0.71742(13) 1.0086(4) 0.49788(12) 0.0445(6) Uani d . 1
C C4 0.64556(14) 1.0439(4) 0.54340(13) 0.0481(6) Uani d . 1
C C5 0.62285(15) 0.8839(4) 0.59148(14) 0.0601(7) Uani d . 1
H H5 0.6532 0.7538 0.5957 0.072 Uiso calc R 1
C C6 0.55587(17) 0.9127(5) 0.63367(16) 0.0752(9) Uani d . 1
H H6 0.5416 0.8032 0.6661 0.090 Uiso calc R 1
C C7 0.51023(17) 1.1049(6) 0.62738(16) 0.0749(9) Uani d . 1
H H7 0.4645 1.1246 0.6550 0.090 Uiso calc R 1
C C8 0.53267(16) 1.2669(5) 0.58009(16) 0.0759(9) Uani d . 1
H H8 0.5026 1.3976 0.5763 0.091 Uiso calc R 1
C C9 0.59943(15) 1.2364(5) 0.53843(15) 0.0627(7) Uani d . 1
H H9 0.6139 1.3468 0.5064 0.075 Uiso calc R 1
C C10 0.77729(14) 1.1700(4) 0.49070(13) 0.0525(6) Uani d . 1
H H10 0.7713 1.3058 0.5132 0.063 Uiso calc R 1
C C11 0.84582(14) 1.1326(4) 0.45067(13) 0.0519(6) Uani d . 1
H H11 0.8850 1.2432 0.4458 0.062 Uiso calc R 1
C C12 0.85579(13) 0.9293(4) 0.41789(12) 0.0431(5) Uani d . 1
C C13 0.93135(13) 0.8825(4) 0.37742(12) 0.0451(6) Uani d . 1
C C14 1.04533(13) 0.6039(4) 0.38029(12) 0.0425(5) Uani d . 1
C C15 1.15067(13) 0.6247(4) 0.29167(11) 0.0426(5) Uani d . 1
C C16 1.22033(14) 0.7565(5) 0.29525(12) 0.0572(7) Uani d . 1
H H16 1.2199 0.8927 0.3185 0.069 Uiso calc R 1
C C17 1.29127(15) 0.6842(5) 0.26385(15) 0.0679(8) Uani d . 1
H H17 1.3389 0.7719 0.2655 0.081 Uiso calc R 1
C C18 1.29059(15) 0.4827(5) 0.23047(14) 0.0605(7) Uani d . 1
C C19 1.22169(16) 0.3514(4) 0.22703(14) 0.0594(7) Uani d . 1
H H19 1.2226 0.2141 0.2046 0.071 Uiso calc R 1
C C20 1.15066(15) 0.4242(4) 0.25714(13) 0.0530(6) Uani d . 1
H H20 1.1027 0.3376 0.2541 0.064 Uiso calc R 1

loop_
_atom_site_aniso_label
_atom_site_aniso_U_11
_atom_site_aniso_U_22
_atom_site_aniso_U_33
_atom_site_aniso_U_12
_atom_site_aniso_U_13
_atom_site_aniso_U_23
Cl1 0.0737(5) 0.1498(9) 0.1022(7) 0.0428(5) 0.0449(5) 0.0262(6)
S1 0.0576(4) 0.0604(4) 0.0499(4) 0.0152(3) 0.0171(3) 0.0127(3)
O1 0.0684(11) 0.0584(11) 0.0528(10) 0.0138(9) 0.0183(8) 0.0152(9)
N1 0.0496(11) 0.0554(13) 0.0417(11) 0.0119(10) 0.0137(9) 0.0092(9)
N2 0.0495(11) 0.0530(12) 0.0454(11) 0.0088(9) 0.0138(9) 0.0096(10)
C1 0.0504(14) 0.0455(15) 0.0549(15) 0.0053(12) 0.0007(11) -0.0092(12)
C2 0.0434(13) 0.0483(15) 0.0594(15) -0.0066(11) 0.0039(11) -0.0050(12)
C3 0.0415(12) 0.0462(15) 0.0456(13) 0.0027(11) 0.0029(10) 0.0012(11)
C4 0.0419(13) 0.0507(15) 0.0519(14) -0.0052(11) 0.0046(10) -0.0057(12)
C5 0.0554(15) 0.0614(18) 0.0644(17) -0.0039(13) 0.0110(13) 0.0014(14)
C6 0.0655(18) 0.090(2) 0.0726(19) -0.0176(17) 0.0198(15) 0.0045(17)
C7 0.0504(16) 0.100(3) 0.077(2) -0.0100(17) 0.0222(14) -0.0116(19)
C8 0.0542(17) 0.084(2) 0.091(2) 0.0153(15) 0.0165(15) -0.0057(18)
C9 0.0575(16) 0.0625(18) 0.0699(18) 0.0081(14) 0.0166(13) 0.0053(14)
C10 0.0577(15) 0.0411(14) 0.0606(16) 0.0008(12) 0.0165(12) -0.0076(12)
C11 0.0524(14) 0.0462(15) 0.0590(15) -0.0046(12) 0.0157(11) -0.0034(12)
C12 0.0420(12) 0.0461(14) 0.0411(13) 0.0065(11) 0.0038(10) 0.0020(11)
C13 0.0470(13) 0.0482(15) 0.0399(13) 0.0018(11) 0.0017(10) -0.0025(12)
C14 0.0403(12) 0.0489(14) 0.0390(12) 0.0017(11) 0.0066(9) 0.0001(11)
C15 0.0441(12) 0.0497(14) 0.0347(12) 0.0004(11) 0.0077(9) 0.0060(11)
C16 0.0613(16) 0.0607(18) 0.0505(15) -0.0115(13) 0.0101(12) -0.0079(13)
C17 0.0453(15) 0.098(2) 0.0610(17) -0.0151(15) 0.0092(12) 0.0054(17)
C18 0.0505(15) 0.083(2) 0.0497(15) 0.0137(15) 0.0154(12) 0.0120(15)
C19 0.0757(18) 0.0522(16) 0.0529(15) 0.0090(14) 0.0196(13) 0.0009(13)
C20 0.0537(15) 0.0583(17) 0.0487(14) -0.0076(12) 0.0138(11) -0.0026(13)

loop_
_atom_type_symbol
_atom_type_description
_atom_type_scat_dispersion_real
_atom_type_scat_dispersion_imag
_atom_type_scat_source
C C 0.0033 0.0016 'International Tables Vol C Tables 4.2.6.8 and 6.1.1.4'
H H 0.0000 0.0000 'International Tables Vol C Tables 4.2.6.8 and 6.1.1.4'
N N 0.0061 0.0033 'International Tables Vol C Tables 4.2.6.8 and 6.1.1.4'
O O 0.0106 0.0060 'International Tables Vol C Tables 4.2.6.8 and 6.1.1.4'
S S 0.1246 0.1234 'International Tables Vol C Tables 4.2.6.8 and 6.1.1.4'
Cl Cl 0.1484 0.1585 'International Tables Vol C Tables 4.2.6.8 and 6.1.1.4'

loop_
_geom_angle_atom_site_label_1
_geom_angle_atom_site_label_2
_geom_angle_atom_site_label_3
_geom_angle
C13 N1 C14 129.43(18)
C13 N1 H1 115.3
C14 N1 H1 115.3
C14 N2 C15 123.29(19)
C14 N2 H2 118.4
C15 N2 H2 118.4
C12 C1 C2 120.8(2)
C12 C1 H1A 119.6
C2 C1 H1A 119.6
C1 C2 C3 120.8(2)
C1 C2 H2A 119.6
C3 C2 H2A 119.6
C10 C3 C2 118.1(2)
C10 C3 C4 121.6(2)
C2 C3 C4 120.3(2)
C5 C4 C9 118.2(2)
C5 C4 C3 120.5(2)
C9 C4 C3 121.4(2)
C4 C5 C6 121.3(3)
C4 C5 H5 119.3
C6 C5 H5 119.3
C7 C6 C5 119.6(3)
C7 C6 H6 120.2
C5 C6 H6 120.2
C8 C7 C6 119.7(3)
C8 C7 H7 120.1
C6 C7 H7 120.1
C9 C8 C7 120.1(3)
C9 C8 H8 119.9
C7 C8 H8 119.9
C8 C9 C4 121.1(3)
C8 C9 H9 119.5
C4 C9 H9 119.5
C11 C10 C3 121.2(2)
C11 C10 H10 119.4
C3 C10 H10 119.4
C10 C11 C12 119.7(2)
C10 C11 H11 120.2
C12 C11 H11 120.2
C1 C12 C11 119.4(2)
C1 C12 C13 120.2(2)
C11 C12 C13 120.4(2)
O1 C13 N1 123.8(2)
O1 C13 C12 123.6(2)
N1 C13 C12 112.62(19)
N2 C14 N1 115.62(19)
N2 C14 S1 125.19(16)
N1 C14 S1 119.17(16)
C20 C15 C16 120.7(2)
C20 C15 N2 120.8(2)
C16 C15 N2 118.5(2)
C15 C16 C17 119.2(3)
C15 C16 H16 120.4
C17 C16 H16 120.4
C18 C17 C16 119.3(2)
C18 C17 H17 120.3
C16 C17 H17 120.3
C19 C18 C17 121.6(2)
C19 C18 Cl1 119.0(2)
C17 C18 Cl1 119.4(2)
C18 C19 C20 119.3(3)
C18 C19 H19 120.4
C20 C19 H19 120.4
C15 C20 C19 119.9(2)
C15 C20 H20 120.1
C19 C20 H20 120.1

loop_
_geom_bond_atom_site_label_1
_geom_bond_atom_site_label_2
_geom_bond_distance
Cl1 C18 1.741(2)
S1 C14 1.661(2)
O1 C13 1.212(3)
N1 C13 1.369(3)
N1 C14 1.386(3)
N1 H1 0.8600
N2 C14 1.329(3)
N2 C15 1.430(3)
N2 H2 0.8600
C1 C12 1.374(3)
C1 C2 1.376(3)
C1 H1A 0.9300
C2 C3 1.389(3)
C2 H2A 0.9300
C3 C10 1.387(3)
C3 C4 1.487(3)
C4 C5 1.375(3)
C4 C9 1.385(3)
C5 C6 1.380(3)
C5 H5 0.9300
C6 C7 1.380(4)
C6 H6 0.9300
C7 C8 1.374(4)
C7 H7 0.9300
C8 C9 1.372(3)
C8 H8 0.9300
C9 H9 0.9300
C10 C11 1.385(3)
C10 H10 0.9300
C11 C12 1.387(3)
C11 H11 0.9300
C12 C13 1.495(3)
C15 C20 1.371(3)
C15 C16 1.373(3)
C16 C17 1.385(3)
C16 H16 0.9300
C17 C18 1.367(4)
C17 H17 0.9300
C18 C19 1.361(4)
C19 C20 1.376(3)
C19 H19 0.9300
C20 H20 0.9300

loop_
_geom_hbond_atom_site_label_D
_geom_hbond_atom_site_label_H
_geom_hbond_atom_site_label_A
_geom_hbond_site_symmetry_A
_geom_hbond_distance_DH
_geom_hbond_distance_HA
_geom_hbond_distance_DA
_geom_hbond_angle_DHA
_geom_hbond_publ_flag
N2 H2 O1 1_555 0.86 2.00 2.683(3) 135 yes
N1 H1 S1 3_766 0.86 2.55 3.362(3) 157 yes
N2 H2 O1 2_755 0.86 2.58 3.210(3) 131 yes
C1 H1A Cg3 2_755 0.93 2.98 3.586(3) 124 yes

loop_
_geom_torsion_atom_site_label_1
_geom_torsion_atom_site_label_2
_geom_torsion_atom_site_label_3
_geom_torsion_atom_site_label_4
_geom_torsion
C12 C1 C2 C3 -1.4(3)
C1 C2 C3 C10 2.0(3)
C1 C2 C3 C4 -176.2(2)
C10 C3 C4 C5 -134.7(3)
C2 C3 C4 C5 43.4(3)
C10 C3 C4 C9 45.7(3)
C2 C3 C4 C9 -136.2(2)
C9 C4 C5 C6 0.2(4)
C3 C4 C5 C6 -179.4(2)
C4 C5 C6 C7 0.4(4)
C5 C6 C7 C8 -1.0(4)
C6 C7 C8 C9 1.0(5)
C7 C8 C9 C4 -0.4(4)
C5 C4 C9 C8 -0.2(4)
C3 C4 C9 C8 179.4(2)
C2 C3 C10 C11 -0.8(4)
C4 C3 C10 C11 177.3(2)
C3 C10 C11 C12 -0.9(4)
C2 C1 C12 C11 -0.4(3)
C2 C1 C12 C13 178.3(2)
C10 C11 C12 C1 1.6(3)
C10 C11 C12 C13 -177.2(2)
C14 N1 C13 O1 -2.3(4)
C14 N1 C13 C12 176.5(2)
C1 C12 C13 O1 123.0(3)
C11 C12 C13 O1 -58.3(3)
C1 C12 C13 N1 -55.8(3)
C11 C12 C13 N1 122.9(2)
C15 N2 C14 N1 179.21(19)
C15 N2 C14 S1 1.0(3)
C13 N1 C14 N2 4.0(3)
C13 N1 C14 S1 -177.63(18)
C14 N2 C15 C20 63.7(3)
C14 N2 C15 C16 -117.2(3)
C20 C15 C16 C17 -0.4(4)
N2 C15 C16 C17 -179.5(2)
C15 C16 C17 C18 -0.5(4)
C16 C17 C18 C19 0.3(4)
C16 C17 C18 Cl1 178.19(19)
C17 C18 C19 C20 0.7(4)
Cl1 C18 C19 C20 -177.18(19)
C16 C15 C20 C19 1.4(4)
N2 C15 C20 C19 -179.5(2)
C18 C19 C20 C15 -1.6(4)

loop_
_cod_related_entry_id
_cod_related_entry_database
_cod_related_entry_code
1 ChemSpider 1126950
